data_4506088
loop_
_publ_author_name
'Dikundwar, Amol G.'
'Row, Tayur N. Guru'

_publ_section_title
;
 Evidence for the &#x201C;Amphoteric&#x201D; Nature of Fluorine in Halogen
 Bonds: An Instance of Cl&#x00B7;&#x00B7;&#x00B7;F Contact
;
_journal_issue 4
_journal_name_full 'Crystal Growth &amp; Design'
_journal_page_first 1713
_journal_paper_doi 10.1021/cg3002477
_journal_volume 12
_journal_year 2012
_chemical_compound_source 'see text'
_chemical_formula_moiety 'C7 H3 Cl F2 O'
_chemical_formula_sum 'C7 H3 Cl F2 O'
_chemical_formula_weight 176.54
_chemical_name_systematic
;
2,3-difluoro benzoyl chloride
;
_space_group_IT_number 2
_symmetry_cell_setting triclinic
_symmetry_Int_Tables_number 2
_symmetry_space_group_name_Hall '-P 1'
_symmetry_space_group_name_H-M 'P -1'
_atom_sites_solution_hydrogens geom
_atom_sites_solution_primary direct
_atom_sites_solution_secondary difmap
_cell_angle_alpha 94.604(3)
_cell_angle_beta 104.285(2)
_cell_angle_gamma 115.920(2)
_cell_formula_units_Z 2
_cell_length_a 6.8606(12)
_cell_length_b 7.1974(12)
_cell_length_c 8.0394(14)
_cell_measurement_reflns_used 3440
_cell_measurement_temperature 90(1)
_cell_measurement_theta_max 26.0
_cell_measurement_theta_min 2.7
_cell_volume 337.84(10)
_computing_cell_refinement Apex2
_computing_data_collection 'Bruker kappa Apex2'
_computing_data_reduction SAINT32
_computing_molecular_graphics 'Ortep-3 (Farrugia, 1997) and CAMERON (Watkin et al., 1993)'
_computing_publication_material 'WinGX (Farrugia, 1999)'
_computing_structure_refinement 'SHELXL97 (Sheldrick, 2008)'
_computing_structure_solution 'SHELXS97  (Sheldrick, 2008)'
_diffrn_ambient_temperature 90(1)
_diffrn_measured_fraction_theta_full 0.989
_diffrn_measured_fraction_theta_max 0.989
_diffrn_measurement_device_type 'Brucker kappa apex2 CCD area detector'
_diffrn_measurement_method '\f and \w scans'
_diffrn_radiation_monochromator graphite
_diffrn_radiation_probe x-ray
_diffrn_radiation_source 'fine-focus sealed tube'
_diffrn_radiation_type MoK\a
_diffrn_radiation_wavelength 0.71073
_diffrn_reflns_av_R_equivalents 0.0248
_diffrn_reflns_av_sigmaI/netI 0.0265
_diffrn_reflns_limit_h_max 8
_diffrn_reflns_limit_h_min -8
_diffrn_reflns_limit_k_max 8
_diffrn_reflns_limit_k_min -8
_diffrn_reflns_limit_l_max 9
_diffrn_reflns_limit_l_min -9
_diffrn_reflns_number 3440
_diffrn_reflns_reduction_process
;
;
_diffrn_reflns_theta_full 25.98
_diffrn_reflns_theta_max 25.98
_diffrn_reflns_theta_min 2.68
_exptl_absorpt_coefficient_mu 0.530
_exptl_absorpt_correction_T_max 0.8571
_exptl_absorpt_correction_T_min 0.8159
_exptl_absorpt_correction_type multi-scan
_exptl_absorpt_process_details 'Apex2 (Bruker)'
_exptl_crystal_colour colourless
_exptl_crystal_density_diffrn 1.735
_exptl_crystal_density_method 'Not Measured'
_exptl_crystal_description cylindrical
_exptl_crystal_F_000 176
_exptl_crystal_size_max 0.40
_exptl_crystal_size_mid 0.30
_exptl_crystal_size_min 0.30
_refine_diff_density_max 0.447
_refine_diff_density_min -0.277
_refine_diff_density_rms 0.068
_refine_ls_extinction_method none
_refine_ls_goodness_of_fit_ref 1.103
_refine_ls_hydrogen_treatment mixed
_refine_ls_matrix_type full
_refine_ls_number_parameters 112
_refine_ls_number_reflns 1318
_refine_ls_number_restraints 0
_refine_ls_restrained_S_all 1.103
_refine_ls_R_factor_all 0.0344
_refine_ls_R_factor_gt 0.0320
_refine_ls_shift/su_max 0.000
_refine_ls_shift/su_mean 0.000
_refine_ls_structure_factor_coef Fsqd
_refine_ls_weighting_details 'calc w=1/[\s^2^(Fo^2^)+(0.0460P)^2^+0.1137P] where P=(Fo^2^+2Fc^2^)/3'
_refine_ls_weighting_scheme calc
_refine_ls_wR_factor_gt 0.0846
_refine_ls_wR_factor_ref 0.0862
_reflns_number_gt 1220
_reflns_number_total 1318
_reflns_threshold_expression >2sigma(I)
_cod_data_source_file cg3002477_si_003.cif
_cod_data_source_block a23fbzn
_cod_depositor_comments
;
The following automatic conversions were performed:

'_symmetry_cell_setting' value 'Triclinic' changed to 'triclinic'
according to /home/saulius/struct/CIF-dictionaries/cif_core.dic
dictionary named 'cif_core.dic' version 2.4.1 from 2010-06-29.

Automatic conversion script
Id: cif_fix_values 1715 2011-07-08 13:25:40Z adriana 
;
_cod_original_cell_volume 337.85(10)
_cod_database_code 4506088

loop_
_symmetry_equiv_pos_site_id
_symmetry_equiv_pos_as_xyz
1 x,y,z
2 -x,-y,-z

loop_
_atom_site_label
_atom_site_type_symbol
_atom_site_fract_x
_atom_site_fract_y
_atom_site_fract_z
_atom_site_U_iso_or_equiv
_atom_site_adp_type
_atom_site_occupancy
_atom_site_symmetry_multiplicity
_atom_site_calc_flag
Cl1 Cl 1.18917(7) 0.27025(8) 0.93387(5) 0.03444(18) Uani 1 1 d
F1 F 0.52155(16) 0.29736(15) 0.71371(12) 0.0246(2) Uani 1 1 d
F2 F 0.35912(15) 0.28192(16) 0.37664(13) 0.0265(3) Uani 1 1 d
O1 O 0.8104(2) 0.2360(2) 0.96275(16) 0.0348(3) Uani 1 1 d
C1 C 0.9121(3) 0.2502(3) 0.8607(2) 0.0221(4) Uani 1 1 d
C2 C 0.8320(3) 0.2515(2) 0.67228(19) 0.0178(3) Uani 1 1 d
C3 C 0.6360(3) 0.2716(2) 0.6083(2) 0.0186(3) Uani 1 1 d
C4 C 0.5518(3) 0.2649(2) 0.4314(2) 0.0190(3) Uani 1 1 d
C5 C 0.6583(3) 0.2387(2) 0.3138(2) 0.0209(3) Uani 1 1 d
C6 C 0.8544(3) 0.2186(2) 0.3756(2) 0.0207(3) Uani 1 1 d
C7 C 0.9416(3) 0.2260(2) 0.5523(2) 0.0187(3) Uani 1 1 d
H5 H 0.591(3) 0.229(3) 0.188(2) 0.020(4) Uiso 1 1 d
H6 H 0.933(3) 0.202(3) 0.297(3) 0.026(5) Uiso 1 1 d
H7 H 1.074(3) 0.213(3) 0.593(3) 0.022(4) Uiso 1 1 d

loop_
_atom_site_aniso_label
_atom_site_aniso_U_11
_atom_site_aniso_U_22
_atom_site_aniso_U_33
_atom_site_aniso_U_23
_atom_site_aniso_U_13
_atom_site_aniso_U_12
Cl1 0.0306(3) 0.0602(3) 0.0187(2) 0.0096(2) 0.00380(18) 0.0286(2)
F1 0.0240(5) 0.0352(5) 0.0240(5) 0.0079(4) 0.0144(4) 0.0183(4)
F2 0.0208(5) 0.0376(6) 0.0281(5) 0.0109(4) 0.0067(4) 0.0198(4)
O1 0.0380(7) 0.0592(9) 0.0212(6) 0.0161(6) 0.0158(6) 0.0303(7)
C1 0.0248(8) 0.0259(8) 0.0177(8) 0.0050(6) 0.0066(7) 0.0139(7)
C2 0.0190(8) 0.0188(8) 0.0167(8) 0.0044(6) 0.0066(6) 0.0092(6)
C3 0.0194(8) 0.0192(7) 0.0194(8) 0.0043(6) 0.0103(6) 0.0088(6)
C4 0.0151(7) 0.0208(8) 0.0227(8) 0.0066(6) 0.0049(6) 0.0102(6)
C5 0.0216(8) 0.0238(8) 0.0163(8) 0.0055(6) 0.0051(6) 0.0102(7)
C6 0.0218(8) 0.0254(8) 0.0180(8) 0.0054(6) 0.0098(6) 0.0118(7)
C7 0.0179(8) 0.0221(8) 0.0183(8) 0.0044(6) 0.0063(6) 0.0110(6)

loop_
_atom_type_symbol
_atom_type_description
_atom_type_scat_dispersion_real
_atom_type_scat_dispersion_imag
_atom_type_scat_source
O O 0.0106 0.0060 'International Tables Vol C Tables 4.2.6.8 and 6.1.1.4'
F F 0.0171 0.0103 'International Tables Vol C Tables 4.2.6.8 and 6.1.1.4'
Cl Cl 0.1484 0.1585 'International Tables Vol C Tables 4.2.6.8 and 6.1.1.4'
H H 0.0000 0.0000 'International Tables Vol C Tables 4.2.6.8 and 6.1.1.4'
C C 0.0033 0.0016 'International Tables Vol C Tables 4.2.6.8 and 6.1.1.4'

loop_
_geom_angle_atom_site_label_1
_geom_angle_atom_site_label_2
_geom_angle_atom_site_label_3
_geom_angle
O1 C1 C2 126.55(15)
O1 C1 Cl1 118.80(12)
C2 C1 Cl1 114.65(11)
C3 C2 C7 117.97(14)
C3 C2 C1 119.22(13)
C7 C2 C1 122.78(14)
F1 C3 C4 117.57(13)
F1 C3 C2 121.86(14)
C4 C3 C2 120.57(14)
F2 C4 C5 120.65(14)
F2 C4 C3 117.88(14)
C5 C4 C3 121.47(15)
C4 C5 C6 118.68(15)
C4 C5 H5 119.5(11)
C6 C5 H5 121.7(11)
C7 C6 C5 120.58(14)
C7 C6 H6 119.0(12)
C5 C6 H6 120.4(12)
C6 C7 C2 120.74(15)
C6 C7 H7 120.2(12)
C2 C7 H7 119.1(12)

loop_
_geom_bond_atom_site_label_1
_geom_bond_atom_site_label_2
_geom_bond_distance
Cl1 C1 1.7819(17)
F1 C3 1.3417(17)
F2 C4 1.3486(17)
O1 C1 1.185(2)
C1 C2 1.480(2)
C2 C3 1.391(2)
C2 C7 1.407(2)
C3 C4 1.385(2)
C4 C5 1.378(2)
C5 C6 1.390(2)
C5 H5 0.985(18)
C6 C7 1.385(2)
C6 H6 0.95(2)
C7 H7 0.94(2)

loop_
_geom_torsion_atom_site_label_1
_geom_torsion_atom_site_label_2
_geom_torsion_atom_site_label_3
_geom_torsion_atom_site_label_4
_geom_torsion
O1 C1 C2 C3 11.0(3)
Cl1 C1 C2 C3 -169.54(11)
O1 C1 C2 C7 -166.79(16)
Cl1 C1 C2 C7 12.7(2)
C7 C2 C3 F1 -179.72(13)
C1 C2 C3 F1 2.4(2)
C7 C2 C3 C4 0.4(2)
C1 C2 C3 C4 -177.43(14)
F1 C3 C4 F2 -0.9(2)
C2 C3 C4 F2 178.97(13)
F1 C3 C4 C5 -179.93(13)
C2 C3 C4 C5 -0.1(2)
F2 C4 C5 C6 -178.99(14)
C3 C4 C5 C6 0.0(2)
C4 C5 C6 C7 -0.4(2)
C5 C6 C7 C2 0.7(2)
C3 C2 C7 C6 -0.8(2)
C1 C2 C7 C6 177.02(14)

loop_
_cod_related_entry_id
_cod_related_entry_database
_cod_related_entry_code
1 ChemSpider 453189
